data_1552306
loop_
_publ_author_name
'Zhang, Li-Min'
'Zhou, Guodong'
'Zhou, Guoqing'
'Lee, Hung Kay'
'Zhao, Ni'
'Prezhdo, Oleg V.'
'Mak, Thomas C. W.'

_publ_section_title
;
 Core-Dependent Properties of Copper Nanoclusters: Valence-Pure
 Nanoclusters as NIR TADF Emitters and Mixed-Valence Ones as
 Semiconductors
;
_journal_name_full 'Chemical Science'
_journal_paper_doi 10.1039/C9SC03455B
_journal_year 2019
_chemical_formula_moiety 'C3 H9 Cu O4 P'
_chemical_formula_sum 'C3 H9 Cu O4 P'
_chemical_formula_weight 203.6209
_space_group_crystal_system monoclinic
_space_group_IT_number 14
_space_group_name_Hall '-P 2ybc'
_space_group_name_H-M_alt 'P 1 21/c 1'
_symmetry_space_group_name_Hall '-P 2ybc'
_symmetry_space_group_name_H-M 'P 1 21/c 1'
_atom_sites_solution_hydrogens geom
_audit_creation_date 2019-04-03
_audit_creation_method
;
Olex2 1.2
(compiled 2017.08.10 svn.r3458 for OlexSys, GUI svn.r5381)
;
_audit_update_record
;
2019-04-03 deposited with the CCDC.    2019-09-06 downloaded from the CCDC.
;
_cell_angle_alpha 90
_cell_angle_beta 97.625(4)
_cell_angle_gamma 90
_cell_formula_units_Z 4
_cell_length_a 11.9726(15)
_cell_length_b 7.5977(10)
_cell_length_c 7.4217(9)
_cell_measurement_reflns_used 9933
_cell_measurement_temperature 296(2)
_cell_measurement_theta_max 27.97
_cell_measurement_theta_min 3.18
_cell_volume 669.14(15)
_computing_cell_refinement 'SAINT v8.34A (Bruker, 2013)'
_computing_data_reduction 'SAINT v8.34A (Bruker, 2013)'
_computing_molecular_graphics 'Olex2 (Dolomanov et al., 2009)'
_computing_publication_material 'Olex2 (Dolomanov et al., 2009)'
_computing_structure_refinement 'ShelXL (Sheldrick, 2015)'
_computing_structure_solution 'SHELXS-97 (Sheldrick, 1990)'
_diffrn_ambient_temperature 296.54
_diffrn_measured_fraction_theta_full 0.988
_diffrn_measured_fraction_theta_max 0.989
_diffrn_measurement_device_type 'Bruker APEX-II CCD'
_diffrn_measurement_method '\f and \w scans'
_diffrn_radiation_type MoK\a
_diffrn_radiation_wavelength 0.71073
_diffrn_reflns_av_R_equivalents 0.0379
_diffrn_reflns_av_unetI/netI 0.0241
_diffrn_reflns_Laue_measured_fraction_full 0.988
_diffrn_reflns_Laue_measured_fraction_max 0.989
_diffrn_reflns_limit_h_max 15
_diffrn_reflns_limit_h_min -15
_diffrn_reflns_limit_k_max 9
_diffrn_reflns_limit_k_min -9
_diffrn_reflns_limit_l_max 6
_diffrn_reflns_limit_l_min -9
_diffrn_reflns_number 11613
_diffrn_reflns_point_group_measured_fraction_full 0.988
_diffrn_reflns_point_group_measured_fraction_max 0.989
_diffrn_reflns_theta_full 25.242
_diffrn_reflns_theta_max 26.984
_diffrn_reflns_theta_min 3.184
_diffrn_standards_number 0
_exptl_absorpt_coefficient_mu 3.443
_exptl_absorpt_correction_T_max 0.871
_exptl_absorpt_correction_T_min 0.726
_exptl_absorpt_correction_type multi-scan
_exptl_absorpt_process_details
;
SADABS-2014/4 (Bruker,2014/4) was used for absorption correction.
wR2(int) was 0.1004 before and 0.0630 after correction.
The Ratio of minimum to maximum transmission is 0.7531.
The \l/2 correction factor is 0.00150.
;
_exptl_crystal_colour orange
_exptl_crystal_density_diffrn 2.001
_exptl_crystal_density_method 'not measured'
_exptl_crystal_description block
_exptl_crystal_F_000 404.0
_exptl_crystal_size_max 0.12
_exptl_crystal_size_mid 0.08
_exptl_crystal_size_min 0.04
_refine_diff_density_max 4.816
_refine_diff_density_min -3.139
_refine_diff_density_rms 0.400
_refine_ls_extinction_method none
_refine_ls_goodness_of_fit_ref 1.210
_refine_ls_hydrogen_treatment constr
_refine_ls_matrix_type full
_refine_ls_number_parameters 83
_refine_ls_number_reflns 1448
_refine_ls_number_restraints 6
_refine_ls_restrained_S_all 1.211
_refine_ls_R_factor_all 0.1189
_refine_ls_R_factor_gt 0.1177
_refine_ls_shift/su_max 0.000
_refine_ls_shift/su_mean 0.000
_refine_ls_structure_factor_coef Fsqd
_refine_ls_weighting_details 'w=1/[\s^2^(Fo^2^)+67.9254P] where P=(Fo^2^+2Fc^2^)/3'
_refine_ls_weighting_scheme calc
_refine_ls_wR_factor_gt 0.3083
_refine_ls_wR_factor_ref 0.3087
_reflns_Friedel_coverage 0.000
_reflns_number_gt 1388
_reflns_number_total 1448
_reflns_threshold_expression 'I > 2\s(I)'
_cod_data_source_file c9sc03455b2.cif
_cod_data_source_block phosphate
_cod_depositor_comments
;
The following automatic conversions were performed:

'_exptl_absorpt_correction_type' value 'MULTI-SCAN' changed to
'multi-scan' according to
/home/data/users/saulius/crontab/automatic-downloads/rss-feeds/RSC/lib/dictionaries/cif_core.dic
dictionary named 'cif_core.dic' version 2.4.2 from 2011-04-26.

Automatic conversion script
Id: cif_fix_values 4973 2017-02-22 13:04:09Z antanas 
;
_cod_database_code 1552306
_shelx_shelxl_version_number 2017/1
_shelx_space_group_comment
;
The symmetry employed for this shelxl refinement is uniquely defined
by the following loop, which should always be used as a source of
symmetry information in preference to the above space-group names.
They are only intended as comments.
;
_olex2_refinement_description
;
1. Fixed Uiso
 At 1.2 times of:
  All C(H,H) groups
 At 1.5 times of:
  All C(H,H,H) groups
2. Uiso/Uaniso restraints and constraints
Uanis(O3) \\sim Ueq: with sigma of 0.005 and sigma for terminal atoms of 0.01
3.a Secondary CH2 refined with riding coordinates:
 C1(H1B,H1A), C2(H2A,H2B)
3.b Idealised Me refined as rotating group:
 C3(H3A,H3B,H3C)
;
_olex2_submission_special_instructions 'No special instructions were received'

loop_
_space_group_symop_operation_xyz
'x, y, z'
'-x, y+1/2, -z+1/2'
'-x, -y, -z'
'x, -y-1/2, z-1/2'

loop_
_atom_site_label
_atom_site_type_symbol
_atom_site_fract_x
_atom_site_fract_y
_atom_site_fract_z
_atom_site_U_iso_or_equiv
_atom_site_adp_type
_atom_site_occupancy
_atom_site_site_symmetry_order
_atom_site_calc_flag
_atom_site_refinement_flags_posn
_atom_site_refinement_flags_adp
_atom_site_disorder_assembly
_atom_site_disorder_group
Cu1 Cu 0.46639(16) 0.1900(2) 0.0559(2) 0.0131(6) Uani 1 1 d . . A 1
P1 P 0.3672(3) 0.5503(5) 0.1293(5) 0.0114(8) Uani 1 1 d . . A 1
O4 O 0.3728(9) 0.3971(13) 0.0000(14) 0.016(2) Uani 1 1 d . . A 1
O1 O 0.3375(10) 0.0629(15) 0.1367(15) 0.020(2) Uani 1 1 d . . A 1
O3 O 0.5964(10) 0.2751(15) -0.0472(15) 0.020(2) Uani 1 1 d . U A 1
O2 O 0.5646(9) 0.0075(14) 0.1867(14) 0.018(2) Uani 1 1 d . . A 1
C1 C 0.2224(14) 0.580(2) 0.163(2) 0.022(3) Uani 1 1 d . . A 1
H1B H 0.219034 0.670511 0.254463 0.026 Uiso 1 1 calc R . A 1
H1A H 0.180812 0.623028 0.050502 0.026 Uiso 1 1 calc R . A 1
C2 C 0.1647(16) 0.419(3) 0.220(3) 0.032(4) Uani 1 1 d . . A 1
H2A H 0.211806 0.365878 0.322201 0.038 Uiso 1 1 calc R . A 1
H2B H 0.157187 0.335327 0.121000 0.038 Uiso 1 1 calc R . A 1
C3 C 0.050(2) 0.454(4) 0.274(5) 0.072(9) Uani 1 1 d . . A 1
H3A H 0.056709 0.534187 0.375013 0.108 Uiso 1 1 calc GR . A 1
H3B H 0.018093 0.344960 0.309478 0.108 Uiso 1 1 calc GR . A 1
H3C H 0.002036 0.503706 0.173569 0.108 Uiso 1 1 calc GR . A 1

loop_
_atom_site_aniso_label
_atom_site_aniso_U_11
_atom_site_aniso_U_22
_atom_site_aniso_U_33
_atom_site_aniso_U_23
_atom_site_aniso_U_13
_atom_site_aniso_U_12
Cu1 0.0223(10) 0.0056(9) 0.0117(9) 0.0011(6) 0.0038(6) -0.0003(7)
P1 0.0181(18) 0.0062(16) 0.0100(16) 0.0001(13) 0.0020(13) 0.0003(13)
O4 0.025(6) 0.004(4) 0.018(5) -0.005(4) -0.001(4) -0.005(4)
O1 0.026(6) 0.015(5) 0.021(6) -0.002(4) 0.005(5) -0.004(4)
O3 0.025(4) 0.014(4) 0.023(4) 0.012(3) 0.007(3) -0.002(3)
O2 0.026(6) 0.014(5) 0.013(5) -0.005(4) -0.002(4) 0.002(4)
C1 0.024(8) 0.016(8) 0.027(8) -0.004(6) 0.007(6) 0.003(6)
C2 0.027(9) 0.027(9) 0.041(11) 0.003(8) 0.004(8) -0.010(8)
C3 0.059(17) 0.063(19) 0.10(2) 0.001(17) 0.049(17) -0.013(14)

loop_
_atom_type_symbol
_atom_type_description
_atom_type_scat_dispersion_real
_atom_type_scat_dispersion_imag
_atom_type_scat_source
C C 0.0033 0.0016 'International Tables Vol C Tables 4.2.6.8 and 6.1.1.4'
H H 0.0000 0.0000 'International Tables Vol C Tables 4.2.6.8 and 6.1.1.4'
O O 0.0106 0.0060 'International Tables Vol C Tables 4.2.6.8 and 6.1.1.4'
Cu Cu 0.3201 1.2651 'International Tables Vol C Tables 4.2.6.8 and 6.1.1.4'
P P 0.1023 0.0942 'International Tables Vol C Tables 4.2.6.8 and 6.1.1.4'

loop_
_geom_angle_atom_site_label_1
_geom_angle_atom_site_label_2
_geom_angle_atom_site_label_3
_geom_angle
_geom_angle_site_symmetry_1
_geom_angle_site_symmetry_3
O4 Cu1 O1 90.5(5) . .
O4 Cu1 O2 109.1(4) . 3_655
O4 Cu1 O2 163.0(4) . .
O1 Cu1 O2 86.9(5) . .
O1 Cu1 O2 82.5(4) . 3_655
O3 Cu1 O4 96.7(5) . .
O3 Cu1 O1 169.5(5) . .
O3 Cu1 O2 88.3(5) . .
O3 Cu1 O2 87.9(5) . 3_655
O2 Cu1 O2 87.2(4) . 3_655
O4 P1 O3 111.8(6) . 3_665
O4 P1 O2 109.8(6) . 2_655
O4 P1 C1 108.0(7) . .
O3 P1 C1 105.9(7) 3_665 .
O2 P1 O3 112.9(6) 2_655 3_665
O2 P1 C1 108.2(7) 2_655 .
P1 O4 Cu1 124.0(6) . .
P1 O3 Cu1 136.6(7) 3_665 .
Cu1 O2 Cu1 92.8(4) . 3_655
P1 O2 Cu1 119.9(6) 2_645 .
P1 O2 Cu1 146.7(7) 2_645 3_655
C2 C1 P1 115.3(12) . .
C1 C2 C3 114.0(18) . .

loop_
_geom_bond_atom_site_label_1
_geom_bond_atom_site_label_2
_geom_bond_distance
_geom_bond_site_symmetry_2
Cu1 O4 1.944(11) .
Cu1 O1 1.979(11) .
Cu1 O3 1.935(11) .
Cu1 O2 2.336(10) 3_655
Cu1 O2 1.986(11) .
P1 O4 1.516(10) .
P1 O3 1.546(11) 3_665
P1 O2 1.530(11) 2_655
P1 C1 1.799(17) .
C1 C2 1.49(2) .
C2 C3 1.50(3) .
